data_7244362
loop_
_publ_author_name
'Ma, Yufang'
'Wang, Lei'
'Chen, Lei'
'Shen, Meikun'
'Yang, Xue'
'Wang, Tengteng'
'yuan, feixiang'
'Zhou, Yu'
'Wang, Jun'
'Zhu, Hongjun'

_publ_section_title
;
 Anchoring Boron Atom to the Specific Tetrahedral Sites of Borosilicate
 MFI by Imidazolium-based Molecules
;
_journal_name_full CrystEngComm
_journal_paper_doi 10.1039/D1CE01686E
_journal_year 2022
_chemical_formula_moiety 'B0.59 O24 Si11.44,0.162(C16 H29 N4),0.155(C15 H29 N3)'
_chemical_formula_structural '|Na0.42(C8H15N2)4.06(H2O)1.30|[B4.48Si91.52 O192]'
_chemical_formula_sum 'C4.91 H9.18 B0.59 N1.11 O24 Si11.44'
_chemical_formula_weight 795.50
_space_group_IT_number 62
_space_group_name_Hall '-P 2ac 2n'
_space_group_name_H-M_alt 'P n m a'
_symmetry_cell_setting orthorhombic
_symmetry_Int_Tables_number 62
_symmetry_space_group_name_Hall '-P 2ac 2n'
_symmetry_space_group_name_H-M 'P n m a'
_audit_update_record
;
2021-11-10 deposited with the CCDC.	2022-02-07 downloaded from the CCDC.
;
_cell_angle_alpha 90
_cell_angle_beta 90
_cell_angle_gamma 90
_cell_formula_units_Z 8
_cell_length_a 19.9997(10)
_cell_length_b 19.7849(10)
_cell_length_c 13.3278(6)
_cell_measurement_temperature 298
_cell_volume 5273.7(4)
_diffrn_ambient_temperature 298
_diffrn_detector MYTHEN_1K
_diffrn_measurement_device_type synchrotron
_diffrn_radiation_probe x-ray
_diffrn_radiation_source SSRF_14BL
_diffrn_radiation_type synchrotron
_diffrn_radiation_wavelength 0.6887
_diffrn_reflns_theta_max 24.500
_diffrn_reflns_theta_min 1.000
_exptl_absorpt_coefficient_mu 0.604
_exptl_crystal_colour white
_exptl_crystal_density_diffrn 2.004
_exptl_crystal_description white_powder
_exptl_crystal_F_000 3212.2
_pd_proc_ls_prof_R_factor 0.024
_pd_proc_ls_prof_wR_expected 0.018
_pd_proc_ls_prof_wR_factor 0.036
_refine_ls_goodness_of_fit_all 1.929
_refine_ls_hydrogen_treatment mixed
_refine_ls_number_parameters 206
_refine_ls_number_reflns 5113
_refine_ls_R_I_factor 0.016
_refine_ls_shift/su_max 0.001
_cod_data_source_file d1ce01686e2.cif
_cod_data_source_block BMIm_MFI
_cod_depositor_comments
;
The following automatic conversions were performed:

data item '_diffrn_radiation_probe' value 'X-ray' was changed to
'x-ray' in accordance with the
/home/data/users/saulius/crontab/automatic-downloads/rss-feeds/RSC/lib/dictionaries/cif_core.dic
dictionary named 'cif_core.dic' version 2.4.2 last updated on
2011-04-26.

Automatic conversion script
Id: cif_fix_values 7556 2019-12-06 15:28:31Z antanas 
;
_cod_original_formula_sum 'C4.91 H9.18 B0.59 N1.11 O24Si11.44'
_cod_database_code 7244362

loop_
_space_group_symop_id
_space_group_symop_operation_xyz
1 x,y,z
2 -x+1/2,-y,z+1/2
3 -x,y+1/2,-z
4 x+1/2,-y+1/2,-z+1/2
5 -x,-y,-z
6 x+1/2,y,-z+1/2
7 x,-y+1/2,z
8 -x+1/2,y+1/2,z+1/2

loop_
_atom_site_label
_atom_site_type_symbol
_atom_site_fract_x
_atom_site_fract_y
_atom_site_fract_z
_atom_site_adp_type
_atom_site_U_iso_or_equiv
_atom_site_site_symmetry_multiplicity
_atom_site_occupancy
_atom_site_calc_flag
_atom_site_refinement_flags
_atom_site_disorder_assembly
_atom_site_disorder_group
Si1 Si 0.4262(9) 0.0568(13) 0.6684(14) Uiso 0.0177(14) 8 0.92(3) d . . .
B1 B 0.4262(9) 0.0568(13) 0.6684(14) Uiso 0.0177(14) 8 0.080(2) d . . .
Si2 Si 0.3095(12) 0.0292(8) 0.8151(13) Uiso 0.0177(14) 8 0.84(3) d . . .
B2 B 0.3095(12) 0.0292(8) 0.8151(13) Uiso 0.0177(14) 8 0.160(5) d . . .
Si3 Si 0.2789(8) 0.0627(10) 0.0328(13) Uiso 0.0177(14) 8 0.82(2) d . . .
B3 B 0.2789(8) 0.0627(10) 0.0328(13) Uiso 0.0177(14) 8 0.180(5) d . . .
Si4 Si 0.1220(8) 0.0653(10) 0.0264(13) Uiso 0.0177(14) 8 0.96(3) d . . .
B4 B 0.1220(8) 0.0653(10) 0.0264(13) Uiso 0.0177(14) 8 0.0400(12) d . . .
Si5 Si 0.0728(8) 0.0327(10) 0.8160(13) Uiso 0.0177(14) 8 0.95(4) d . . .
B5 B 0.0728(8) 0.0327(10) 0.8160(13) Uiso 0.0177(14) 8 0.050(2) d . . .
Si6 Si 0.1872(10) 0.0565(10) 0.6710(11) Uiso 0.0177(14) 8 0.98(3) d . . .
B6 B 0.1872(10) 0.0565(10) 0.6710(11) Uiso 0.0177(14) 8 0.0200(6) d . . .
Si7 Si 0.4236(9) 0.8297(9) 0.6785(14) Uiso 0.0177(14) 8 1 d . . .
Si8 Si 0.3100(11) 0.8701(9) 0.8187(10) Uiso 0.0177(14) 8 1 d . . .
Si9 Si 0.2702(8) 0.8256(8) 0.0332(14) Uiso 0.0177(14) 8 0.940(19) d . . .
B9 B 0.2702(8) 0.8256(8) 0.0332(14) Uiso 0.0177(14) 8 0.0600(12) d . . .
Si10 Si 0.1182(9) 0.8265(9) 0.0275(15) Uiso 0.0177(14) 8 1 d . . .
Si11 Si 0.0714(8) 0.8688(10) 0.8144(12) Uiso 0.0177(14) 8 1 d . . .
Si12 Si 0.1916(10) 0.8297(7) 0.6879(12) Uiso 0.0177(14) 8 1(9) d . . .
O1 O 0.497(2) 0.047(3) 0.711(2) Uiso 0.035(3) 8 1 d . . .
O2 O 0.3762(18) 0.055(3) 0.760(2) Uiso 0.035(3) 8 1 d . . .
O3 O 0.4189(18) 0.128(2) 0.610(2) Uiso 0.035(3) 8 1 d . . .
O4 O 0.4059(18) -0.0030(19) 0.592(3) Uiso 0.035(3) 8 1 d . . .
O5 O 0.3094(18) 0.0617(19) 0.922(2) Uiso 0.035(3) 8 1 d . . .
O6 O 0.3156(15) 0.950(2) 0.8212(17) Uiso 0.035(3) 8 1 d . . .
O7 O 0.2453(16) 0.049(3) 0.756(2) Uiso 0.035(3) 8 1 d . . .
O8 O 0.303(2) 0.1296(18) 0.087(2) Uiso 0.035(3) 8 1 d . . .
O9 O 0.2009(18) 0.0666(13) 0.0233(16) Uiso 0.035(3) 8 1 d . . .
O10 O 0.302(2) -0.0023(16) 0.090(2) Uiso 0.035(3) 8 1 d . . .
O11 O 0.0981(18) 0.1355(18) 0.075(3) Uiso 0.035(3) 8 1 d . . .
O12 O 0.0915(15) 0.0673(18) 0.915(3) Uiso 0.035(3) 8 1 d . . .
O13 O 0.1167(18) 0.052(3) 0.722(2) Uiso 0.035(3) 8 1 d . . .
O14 O 0.0781(12) 0.950(3) 0.829(2) Uiso 0.035(3) 8 1 d . . .
O15 O 0.196(2) 0.1320(18) 0.627(2) Uiso 0.035(3) 8 1 d . . .
O16 O 0.4955(19) 0.852(2) 0.710(2) Uiso 0.035(3) 8 1 d . . .
O17 O 0.3736(18) 0.839(2) 0.767(3) Uiso 0.035(3) 8 1 d . . .
O19 O 0.3078(18) 0.8480(14) 0.933(2) Uiso 0.035(3) 8 1 d . . .
O20 O 0.2435(19) 0.845(2) 0.769(3) Uiso 0.035(3) 8 1 d . . .
O22 O 0.1952(19) 0.8445(11) 0.0287(16) Uiso 0.035(3) 8 1 d . . .
O24 O 0.0933(16) 0.8349(17) 0.918(3) Uiso 0.035(3) 8 1 d . . .
O25 O 0.1164(18) 0.838(2) 0.727(2) Uiso 0.035(3) 8 1 d . . .
O26 O 0.207(2) 0.75 0.654(3) Uiso 0.035(3) 4 1 d . . .
O18 O 0.420(2) 0.75 0.640(3) Uiso 0.035(3) 4 1 d . . .
O23 O 0.109(3) 0.75 0.065(3) Uiso 0.035(3) 4 1 d . . .
O21 O 0.285(2) 0.75 0.053(3) Uiso 0.035(3) 4 1 d . . .
N11 N 0.081(3) 0.251(11) -0.170(4) Uiso 0.13(2) 8 0.3100(16) d . . .
C12 C 0.092(3) 0.245(14) -0.077(4) Uiso 0.13(2) 8 0.3100(16) d . . .
C13 C 0.159(3) 0.239(17) -0.072(4) Uiso 0.13(2) 8 0.3100(16) d . . .
N14 N 0.185(3) 0.241(13) -0.161(4) Uiso 0.13(2) 8 0.3100(16) d . . .
C15 C 0.135(3) 0.249(12) -0.222(4) Uiso 0.13(2) 8 0.3100(16) d . . .
C16 C 0.015(3) 0.259(13) -0.215(4) Uiso 0.13(2) 8 0.3100(16) d . . .
C17 C 0.258(3) 0.236(16) -0.192(5) Uiso 0.13(2) 8 0.3100(16) d . . .
C18 C 0.307(3) 0.23(2) -0.104(6) Uiso 0.13(2) 8 0.3100(16) d . . .
C19 C 0.380(3) 0.22(2) -0.141(7) Uiso 0.13(2) 8 0.3100(16) d . . .
C110 C 0.429(4) 0.21(3) -0.054(9) Uiso 0.13(2) 8 0.3100(16) d . . .
H111 H 0.054(3) 0.246(18) -0.019(4) Uiso 0.19(4) 8 0.3100(16) d . . .
H112 H 0.187(4) 0.23(2) -0.002(5) Uiso 0.19(4) 8 0.3100(16) d . . .
H113 H 0.136(3) 0.252(16) -0.304(4) Uiso 0.19(4) 8 0.3100(16) d . . .
H114 H -0.025(3) 0.260(13) -0.157(4) Uiso 0.19(4) 8 0.3100(16) d . . .
H115 H 0.012(5) 0.307(16) -0.258(12) Uiso 0.19(4) 8 0.3100(16) d . . .
H116 H 0.004(4) 0.216(17) -0.268(10) Uiso 0.19(4) 8 0.3100(16) d . . .
H117 H 0.263(5) 0.192(16) -0.244(11) Uiso 0.19(4) 8 0.3100(16) d . . .
H118 H 0.271(4) 0.283(16) -0.235(12) Uiso 0.19(4) 8 0.3100(16) d . . .
H119 H 0.303(3) 0.27(2) -0.052(10) Uiso 0.19(4) 8 0.3100(16) d . . .
H120 H 0.295(6) 0.18(2) -0.062(13) Uiso 0.19(4) 8 0.3100(16) d . . .
H121 H 0.385(5) 0.18(2) -0.193(13) Uiso 0.19(4) 8 0.3100(16) d . . .
H122 H 0.393(3) 0.27(2) -0.184(12) Uiso 0.19(4) 8 0.3100(16) d . . .
H123 H 0.482(4) 0.21(3) -0.081(10) Uiso 0.19(4) 8 0.3100(16) d . . .
H124 H 0.426(3) 0.26(4) -0.001(11) Uiso 0.19(4) 8 0.3100(16) d . . .
H125 H 0.418(7) 0.17(3) -0.010(15) Uiso 0.19(4) 8 0.3100(16) d . . .
N21 N 0.512(4) -0.048(4) -0.007(7) Uiso 0.13(2) 8 0.3230(16) d . . .
C22 C 0.550(5) -0.018(4) 0.054(8) Uiso 0.13(2) 8 0.3230(16) d . . .
C23 C 0.547(6) 0.047(4) 0.025(9) Uiso 0.13(2) 8 0.3230(16) d . . .
N24 N 0.507(5) 0.054(4) -0.052(8) Uiso 0.13(2) 8 0.3230(16) d . . .
C25 C 0.486(4) -0.008(4) -0.071(7) Uiso 0.13(2) 8 0.3230(16) d . . .
C26 C 0.499(5) -0.121(4) -0.006(8) Uiso 0.13(2) 8 0.3230(16) d . . .
C27 C 0.488(5) 0.116(5) -0.110(9) Uiso 0.13(2) 8 0.3230(16) d . . .
C28 C 0.520(7) 0.182(4) -0.072(12) Uiso 0.13(2) 8 0.3230(16) d . . .
C29 C 0.498(7) 0.243(5) -0.134(13) Uiso 0.13(2) 8 0.3230(16) d . . .
C210 C 0.530(10) 0.309(5) -0.096(16) Uiso 0.13(2) 8 0.3230(16) d . . .
H211 H 0.578(6) -0.042(5) 0.115(9) Uiso 0.19(4) 8 0.3230(16) d . . .
H212 H 0.573(8) 0.089(5) 0.061(11) Uiso 0.19(4) 8 0.3230(16) d . . .
H213 H 0.452(5) -0.024(5) -0.130(8) Uiso 0.19(4) 8 0.3230(16) d . . .
H214 H 0.527(4) -0.147(4) 0.055(8) Uiso 0.19(4) 8 0.3230(16) d . . .
H215 H 0.445(5) -0.131(5) 0.005(10) Uiso 0.19(4) 8 0.3230(16) d . . .
H216 H 0.515(7) -0.144(4) -0.079(8) Uiso 0.19(4) 8 0.3230(16) d . . .
H217 H 0.502(5) 0.108(5) -0.190(9) Uiso 0.19(4) 8 0.3230(16) d . . .
H218 H 0.432(5) 0.121(5) -0.107(10) Uiso 0.19(4) 8 0.3230(16) d . . .
H219 H 0.505(9) 0.190(4) 0.008(12) Uiso 0.19(4) 8 0.3230(16) d . . .
H220 H 0.575(7) 0.177(5) -0.075(14) Uiso 0.19(4) 8 0.3230(16) d . . .
H221 H 0.512(6) 0.236(6) -0.215(13) Uiso 0.19(4) 8 0.3230(16) d . . .
H222 H 0.442(7) 0.249(5) -0.132(13) Uiso 0.19(4) 8 0.3230(16) d . . .
H223 H 0.514(10) 0.353(5) -0.142(18) Uiso 0.19(4) 8 0.3230(16) d . . .
H224 H 0.516(12) 0.319(4) -0.017(16) Uiso 0.19(4) 8 0.3230(16) d . . .
H225 H 0.586(10) 0.306(5) -0.100(18) Uiso 0.19(4) 8 0.3230(16) d . . .

loop_
_atom_type_symbol
_atom_type_scat_dispersion_real
_atom_type_scat_dispersion_imag
_atom_type_scat_source
C 0.0033 0.0016 'International Tables Vol C tables 4.2.6.8 and 6.1.1.1'
H 0.0000 0.0000 'International Tables Vol C tables 4.2.6.8 and 6.1.1.1'
B 0.0013 0.0007 'International Tables Vol C tables 4.2.6.8 and 6.1.1.1'
N 0.0061 0.0033 'International Tables Vol C tables 4.2.6.8 and 6.1.1.1'
O 0.0106 0.0060 'International Tables Vol C tables 4.2.6.8 and 6.1.1.1'
Si 0.0817 0.0704 'International Tables Vol C tables 4.2.6.8 and 6.1.1.1'

loop_
_exptl_crystal_face_index_h
_exptl_crystal_face_index_k
_exptl_crystal_face_index_l
_exptl_crystal_face_perp_dist
? ? ? ?

loop_
_geom_angle_atom_site_label_1
_geom_angle_atom_site_label_2
_geom_angle_atom_site_label_3
_geom_angle
_geom_angle_site_symmetry_1
_geom_angle_site_symmetry_2
_geom_angle_site_symmetry_3
O3 Si1 O1 110(2) 1_555 1_555 1_555
O2 Si1 O3 109(2) 1_555 1_555 1_555
O2 Si1 O1 109(2) 1_555 1_555 1_555
O4 Si1 O2 110(2) 1_555 1_555 1_555
O4 Si1 O3 110(2) 1_555 1_555 1_555
O4 Si1 O1 109(2) 1_555 1_555 1_555
O5 Si2 O2 109(2) 1_555 1_555 1_555
O7 Si2 O5 110(2) 1_555 1_555 1_555
O9 Si3 O10 110(2) 1_555 1_555 1_555
O9 Si3 O8 109(2) 1_555 1_555 1_555
O13 Si6 O15 110(3) 1_555 1_555 1_555
O7 Si6 O13 108.9(19) 1_555 1_555 1_555
O17 Si7 O18 109(2) 1_555 1_555 1_555
O17 Si7 O16 109(2) 1_555 1_555 1_555
O6 Si8 O17 109.3(19) 1_555 1_555 1_555
O19 Si8 O17 110(2) 1_555 1_555 1_555
O20 Si8 O19 109(2) 1_555 1_555 1_555
O23 Si10 O22 109(2) 1_555 1_555 1_555
O24 Si11 O25 109(2) 1_555 1_555 1_555
O25 Si12 O26 110(3) 1_555 1_555 1_555
C15 N11 C12 112.615 1_555 1_555 1_555
C16 N11 C15 123.181 1_555 1_555 1_555
C16 N11 C12 124.204 1_555 1_555 1_555
N11 C12 H111 125.427 1_555 1_555 1_555
C13 C12 N11 103.378 1_555 1_555 1_555
C13 C12 H111 131.195 1_555 1_555 1_555
N14 C13 H112 124.458 1_555 1_555 1_555
C12 C13 N14 110.516 1_555 1_555 1_555
C17 N14 C13 129.431 1_555 1_555 1_555
N11 C15 H113 123.816 1_555 1_555 1_555
N14 C15 N11 108.950 1_555 1_555 1_555
N14 C15 H113 127.234 1_555 1_555 1_555
H116 C16 H114 107.757 1_555 1_555 1_555
H115 C16 H116 108.667 1_555 1_555 1_555
H115 C16 H114 107.770 1_555 1_555 1_555
N11 C16 H115 110.252 1_555 1_555 1_555
N11 C16 H116 110.275 1_555 1_555 1_555
N11 C16 H114 112.008 1_555 1_555 1_555
H118 C17 H117 107.333 1_555 1_555 1_555
N14 C17 H118 108.134 1_555 1_555 1_555
N14 C17 H117 108.092 1_555 1_555 1_555
C18 C17 N14 114.888 1_555 1_555 1_555
C18 C17 H117 109.041 1_555 1_555 1_555
H119 C18 H120 107.911 1_555 1_555 1_555
C17 C18 H119 109.412 1_555 1_555 1_555
C17 C18 H120 109.3640000000002(11) 1_555 1_555 1_555
C19 C18 C17 112.009 1_555 1_555 1_555
C19 C18 H120 109.041 1_555 1_555 1_555
H122 C19 H121 107.343 1_555 1_555 1_555
C110 C19 H122 109.184 1_555 1_555 1_555
C110 C19 H121 109.147 1_555 1_555 1_555
C18 C19 C110 111.792 1_555 1_555 1_555
C18 C19 H122 109.600 1_555 1_555 1_555
C18 C19 H121 109.668 1_555 1_555 1_555
H125 C110 H124 107.966 1_555 1_555 1_555
H123 C110 H125 107.640 1_555 1_555 1_555
H123 C110 H124 107.712 1_555 1_555 1_555
C19 C110 H123 111.038 1_555 1_555 1_555
C19 C110 H125 111.154 1_555 1_555 1_555
C19 C110 H124 111.169 1_555 1_555 1_555
C25 N21 C22 112.615 1_555 1_555 1_555
C26 N21 C25 123.181 1_555 1_555 1_555
C26 N21 C22 124.204 1_555 1_555 1_555
N21 C22 H211 125.427 1_555 1_555 1_555
C23 C22 N21 103.378 1_555 1_555 1_555
C23 C22 H211 131.195 1_555 1_555 1_555
N24 C23 H212 124.458 1_555 1_555 1_555
C22 C23 N24 110.516 1_555 1_555 1_555
C22 C23 H212 125.026 1_555 1_555 1_555
C23 N24 C25 104.541 1_555 1_555 1_555
C27 N24 C23 129.431 1_555 1_555 1_555
C27 N24 C25 126.028 1_555 1_555 1_555
N21 C25 H213 123.816 1_555 1_555 1_555
N24 C25 N21 108.950 1_555 1_555 1_555
N24 C25 H213 127.234 1_555 1_555 1_555
N24 C25 H123 24(10) 1_555 1_555 1_555
H216 C26 H214 107.757 1_555 1_555 1_555
H215 C26 H216 108.667 1_555 1_555 1_555
H215 C26 H214 107.770 1_555 1_555 1_555
N21 C26 H215 110.252 1_555 1_555 1_555
N21 C26 H216 110.275 1_555 1_555 1_555
N21 C26 H214 112.008 1_555 1_555 1_555
H218 C27 H217 107.333 1_555 1_555 1_555
N24 C27 H218 108.134 1_555 1_555 1_555
N24 C27 H217 108.092 1_555 1_555 1_555
C28 C27 N24 114.888 1_555 1_555 1_555
C28 C27 H218 109.094 1_555 1_555 1_555
C28 C27 H217 109.041 1_555 1_555 1_555
H219 C28 H220 107.911 1_555 1_555 1_555
C27 C28 H219 109.412 1_555 1_555 1_555
C27 C28 H220 109.364 1_555 1_555 1_555
C29 C28 C27 112.009 1_555 1_555 1_555
C29 C28 H219 109.015 1_555 1_555 1_555
C29 C28 H220 109.041 1_555 1_555 1_555
H222 C29 H221 107.343 1_555 1_555 1_555
C28 C29 C210 111.792 1_555 1_555 1_555
H225 C210 H224 107.966 1_555 1_555 1_555
H223 C210 H225 107.6403016289758(10) 1_555 1_555 1_555
H223 C210 H224 107.712 1_555 1_555 1_555
C29 C210 H223 111.038 1_555 1_555 1_555
C29 C210 H225 111.154 1_555 1_555 1_555
C29 C210 H224 111.169 1_555 1_555 1_555

loop_
_geom_bond_atom_site_label_1
_geom_bond_atom_site_label_2
_geom_bond_distance
_geom_bond_site_symmetry_1
_geom_bond_site_symmetry_2
Si1 O3 1.60(5) 1_555 1_555
Si1 O2 1.60(4) 1_555 1_555
Si1 O4 1.60(5) 1_555 1_555
Si2 O2 1.60(4) 1_555 1_555
Si2 O7 1.60(4) 1_555 1_555
Si3 O8 1.59(4) 1_555 1_555
Si3 O10 1.59(4) 1_555 1_555
Si3 O9 1.59(4) 1_555 1_555
Si4 O11 1.60(4) 1_555 1_555
Si4 O9 1.60(4) 1_555 1_555
Si5 O13 1.60(4) 1_555 1_555
Si6 O15 1.61(4) 1_555 1_555
Si6 O13 1.61(4) 1_555 1_555
Si6 O7 1.61(4) 1_555 1_555
Si8 O17 1.61(4) 1_555 1_555
Si8 O6 1.61(5) 1_555 1_555
Si8 O19 1.61(3) 1_555 1_555
Si8 O20 1.61(4) 1_555 1_555
Si10 O22 1.61(4) 1_555 1_555
Si10 O23 1.61(3) 1_555 1_555
Si11 O25 1.61(4) 1_555 1_555
Si11 O24 1.61(4) 1_555 1_555
Si11 O14 1.61(6) 1_555 1_555
Si12 O25 1.60(4) 1_555 1_555
N11 C12 1.26600 1_555 1_555
N11 C16 1.46800 1_555 1_555
C12 N11 1.26600 1_555 1_555
C12 C13 1.34100 1_555 1_555
C13 H112 1.09700 1_555 1_555
C13 N14 1.30900 1_555 1_555
C13 C12 1.34100 1_555 1_555
N14 C15 1.30516 1_555 1_555
N14 C13 1.30900 1_555 1_555
C15 H113 1.09500 1_555 1_555
C15 N14 1.30516 1_555 1_555
C16 H114 1.11300 1_555 1_555
C16 N11 1.46800 1_555 1_555
C17 C18 1.53600 1_555 1_555
C18 C17 1.53600 1_555 1_555
C19 C110 1.53400 1_555 1_555
C110 C19 1.53400 1_555 1_555
N21 C22 1.26600 1_555 1_555
N21 C25 1.26600 1_555 1_555
N21 C26 1.46800 1_555 1_555
C22 H211 1.09300 1_555 1_555
C22 N21 1.26600 1_555 1_555
C22 C23 1.34100 1_555 1_555
C23 H212 1.09700 1_555 1_555
C23 N24 1.30900 1_555 1_555
C23 C22 1.34100 1_555 1_555
N24 C23 1.30900 1_555 1_555
N24 C27 1.50700 1_555 1_555
C25 H213 1.09500 1_555 1_555
C25 N21 1.26600 1_555 1_555
C26 H214 1.11300 1_555 1_555
C26 H216 1.11400 1_555 1_555
C26 H215 1.11400 1_555 1_555
C26 N21 1.46800 1_555 1_555
C27 H217 1.11600 1_555 1_555
C27 N24 1.50700 1_555 1_555
C28 C27 1.53600 1_555 1_555
C28 C29 1.53700 1_555 1_555
C29 C210 1.53400 1_555 1_555
C29 C28 1.53700 1_555 1_555
C210 C29 1.53400 1_555 1_555

loop_
_restr_angle_atom_site_label_1
_restr_angle_site_symmetry_1
_restr_angle_atom_site_label_2
_restr_angle_site_symmetry_2
_restr_angle_atom_site_label_3
_restr_angle_site_symmetry_3
_restr_angle_target
_restr_angle_target_weight_param
? ? ? ? ? ? ? ?

loop_
_restr_distance_atom_site_label_1
_restr_distance_site_symmetry_1
_restr_distance_atom_site_label_2
_restr_distance_site_symmetry_2
_restr_distance_target
_restr_distance_target_weight_param
? ? ? ? ? ?

loop_
_restr_equal_angle_atom_site_label_1
_restr_equal_angle_site_symmetry_1
_restr_equal_angle_atom_site_label_2
_restr_equal_angle_site_symmetry_2
_restr_equal_angle_atom_site_label_3
_restr_equal_angle_site_symmetry_3
_restr_equal_angle_class_class_id
_restr_equal_angle_class_target_weight_param
? ? ? ? ? ? ? ?

loop_
_restr_equal_distance_atom_site_label_1
_restr_equal_distance_site_symmetry_1
_restr_equal_distance_atom_site_label_2
_restr_equal_distance_site_symmetry_2
_restr_equal_distance_class_class_id
_restr_equal_distance_class_target_weight_param
? ? ? ? ? ?

loop_
_restr_equal_torsion_atom_site_label_1
_restr_equal_torsion_site_symmetry_1
_restr_equal_torsion_atom_site_label_2
_restr_equal_torsion_site_symmetry_2
_restr_equal_torsion_atom_site_label_3
_restr_equal_torsion_site_symmetry_3
_restr_equal_torsion_atom_site_label_4
_restr_equal_torsion_site_symmetry_4
_restr_equal_torsion_class_class_id
_restr_equal_torsion_class_target_weight_param
? ? ? ? ? ? ? ? ? ?

loop_
_restr_torsion_atom_site_label_1
_restr_torsion_site_symmetry_1
_restr_torsion_atom_site_label_2
_restr_torsion_site_symmetry_2
_restr_torsion_atom_site_label_3
_restr_torsion_site_symmetry_3
_restr_torsion_atom_site_label_4
_restr_torsion_site_symmetry_4
_restr_torsion_angle_target
_restr_torsion_weight_param
? ? ? ? ? ? ? ? ? ?

loop_
_twin_individual_id
_twin_individual_mass_fraction_refined
_twin_individual_twin_matrix_11
_twin_individual_twin_matrix_12
_twin_individual_twin_matrix_13
_twin_individual_twin_matrix_21
_twin_individual_twin_matrix_22
_twin_individual_twin_matrix_23
_twin_individual_twin_matrix_31
_twin_individual_twin_matrix_32
_twin_individual_twin_matrix_33
? ? ? ? ? ? ? ? ? ? ?
